data_4114574
loop_
_publ_author_name
'Mathieu Marchivie'
'Philippe Guionneau'
'Judith A. K. Howard'
'Guillaume Chastanet'
'Jean-Fran\,cois L\'etard'
'Andres E. Goeta'
'Daniel Chasseau'

_publ_section_title
;
 Structural Characterization of a Photoinduced Molecular Switch
;
_journal_name_full 'Journal of the American Chemical Society'
_journal_page_first 194
_journal_page_last 195
_journal_paper_doi 10.1021/ja016980k
_journal_volume 124
_journal_year 2002
_chemical_formula_sum 'C13 H8 Fe0.5 N3 S'
_chemical_formula_weight 266.21
_chemical_name_common Fe(phen)2(NCS)2
_chemical_name_systematic
;
 ?
;
_space_group_IT_number 60
_symmetry_cell_setting orthorhombic
_symmetry_space_group_name_Hall '-P 2n 2ab'
_symmetry_space_group_name_H-M 'P b c n'
_atom_sites_solution_hydrogens geom
_atom_sites_solution_primary direct
_atom_sites_solution_secondary difmap
_audit_creation_method SHELXL-97
_cell_angle_alpha 90.00
_cell_angle_beta 90.00
_cell_angle_gamma 90.00
_cell_formula_units_Z 8
_cell_length_a 13.121(3)
_cell_length_b 9.954(3)
_cell_length_c 17.163(4)
_cell_measurement_reflns_used 858
_cell_measurement_temperature 30(2)
_cell_measurement_theta_max 25.71
_cell_measurement_theta_min 2.37
_cell_volume 2241.6(10)
_computing_cell_refinement 'SAINT PLUS'
_computing_data_collection 'SAINT PLUS'
_computing_data_reduction 'SAINT PLUS'
_computing_molecular_graphics 'ORTEP 32'
_computing_publication_material SHELXL-97
_computing_structure_refinement 'SHELXL-97 (Sheldrick, 1997)'
_computing_structure_solution 'SIR 97'
_diffrn_ambient_temperature 30(2)
_diffrn_detector_area_resol_mean 512
_diffrn_measured_fraction_theta_full 0.986
_diffrn_measured_fraction_theta_max 0.986
_diffrn_measurement_device_type 'Bruker SMART CCD'
_diffrn_radiation_monochromator graphite
_diffrn_radiation_source 'fine-focus sealed tube'
_diffrn_radiation_type MoK\a
_diffrn_radiation_wavelength 0.71073
_diffrn_reflns_av_R_equivalents 0.0836
_diffrn_reflns_av_sigmaI/netI 0.0423
_diffrn_reflns_limit_h_max 14
_diffrn_reflns_limit_h_min -14
_diffrn_reflns_limit_k_max 11
_diffrn_reflns_limit_k_min -10
_diffrn_reflns_limit_l_max 19
_diffrn_reflns_limit_l_min -18
_diffrn_reflns_number 9238
_diffrn_reflns_theta_full 23.25
_diffrn_reflns_theta_max 23.25
_diffrn_reflns_theta_min 2.37
_exptl_absorpt_coefficient_mu 0.889
_exptl_absorpt_correction_T_max 0.9164
_exptl_absorpt_correction_T_min 0.8932
_exptl_absorpt_correction_type empiric
_exptl_absorpt_process_details SADABS
_exptl_crystal_colour black
_exptl_crystal_density_diffrn 1.578
_exptl_crystal_description rombohedric
_exptl_crystal_F_000 1088
_exptl_crystal_size_max 0.13
_exptl_crystal_size_mid 0.13
_exptl_crystal_size_min 0.10
_refine_diff_density_max 0.765
_refine_diff_density_min -0.708
_refine_diff_density_rms 0.103
_refine_ls_extinction_method none
_refine_ls_goodness_of_fit_ref 1.113
_refine_ls_hydrogen_treatment mixed
_refine_ls_matrix_type full
_refine_ls_number_parameters 191
_refine_ls_number_reflns 1592
_refine_ls_number_restraints 0
_refine_ls_restrained_S_all 1.113
_refine_ls_R_factor_all 0.0843
_refine_ls_R_factor_gt 0.0602
_refine_ls_shift/su_max 0.000
_refine_ls_shift/su_mean 0.000
_refine_ls_structure_factor_coef Fsqd
_refine_ls_weighting_details 'calc w=1/[\s^2^(Fo^2^)+(0.0625P)^2^+9.4430P] where P=(Fo^2^+2Fc^2^)/3'
_refine_ls_weighting_scheme calc
_refine_ls_wR_factor_gt 0.1335
_refine_ls_wR_factor_ref 0.1461
_reflns_number_gt 1205
_reflns_number_total 1592
_reflns_threshold_expression >2sigma(I)
_cod_data_source_file ja016980k_s1_2.cif
_cod_data_source_block irradiated_structure_HS-2
_cod_original_formula_sum 'C13 H8 Fe0.50 N3 S'
_cod_database_code 4114574

loop_
_symmetry_equiv_pos_as_xyz
'x, y, z'
'-x+1/2, -y+1/2, z+1/2'
'-x, y, -z+1/2'
'x+1/2, -y+1/2, -z'
'-x, -y, -z'
'x-1/2, y-1/2, -z-1/2'
'x, -y, z-1/2'
'-x-1/2, y-1/2, z'

loop_
_atom_site_label
_atom_site_type_symbol
_atom_site_fract_x
_atom_site_fract_y
_atom_site_fract_z
_atom_site_U_iso_or_equiv
_atom_site_adp_type
_atom_site_occupancy
_atom_site_symmetry_multiplicity
_atom_site_calc_flag
_atom_site_refinement_flags
Fe1 Fe 0.5000 0.17142(12) 0.7500 0.0181(4) Uani 1 2 d S
S2 S 0.35401(12) 0.48260(15) 0.93407(9) 0.0238(4) Uani 1 1 d .
N1 N 0.3394(3) 0.1331(4) 0.7270(2) 0.0144(11) Uani 1 1 d .
N3 N 0.4597(4) 0.3115(5) 0.8333(3) 0.0232(12) Uani 1 1 d .
N2 N 0.5024(4) 0.0142(5) 0.6613(3) 0.0177(10) Uani 1 1 d .
C3 C 0.1401(5) 0.0525(6) 0.6914(3) 0.0204(14) Uani 1 1 d .
C7 C 0.2943(5) -0.1772(6) 0.5658(4) 0.0239(14) Uani 1 1 d .
C9 C 0.4100(5) -0.0297(6) 0.6393(3) 0.0200(14) Uani 1 1 d .
C1 C 0.2592(4) 0.1910(6) 0.7604(3) 0.0241(14) Uani 1 1 d .
C5 C 0.3222(4) 0.0313(6) 0.6747(3) 0.0184(13) Uani 1 1 d .
C13 C 0.4149(5) 0.3841(6) 0.8756(4) 0.0240(15) Uani 1 1 d .
C6 C 0.2127(5) -0.1192(6) 0.5994(4) 0.0243(14) Uani 1 1 d .
C11 C 0.5754(5) -0.1418(6) 0.5702(4) 0.0249(14) Uani 1 1 d .
C10 C 0.4826(5) -0.1890(7) 0.5503(4) 0.0266(15) Uani 1 1 d .
C2 C 0.1590(5) 0.1520(6) 0.7434(4) 0.0253(14) Uani 1 1 d .
C8 C 0.3959(4) -0.1335(6) 0.5846(3) 0.0201(14) Uani 1 1 d .
C12 C 0.5831(5) -0.0388(6) 0.6254(4) 0.0246(15) Uani 1 1 d .
C4 C 0.2238(4) -0.0114(6) 0.6544(3) 0.0212(14) Uani 1 1 d .
H3 H 0.069(5) 0.026(6) 0.676(3) 0.021(15) Uiso 1 1 d .
H12 H 0.644(4) -0.007(6) 0.643(3) 0.017(15) Uiso 1 1 d .
H6 H 0.142(5) -0.147(6) 0.588(3) 0.017(15) Uiso 1 1 d .
H7 H 0.282(5) -0.250(7) 0.527(4) 0.05(2) Uiso 1 1 d .
H10 H 0.476(5) -0.271(8) 0.515(4) 0.05(2) Uiso 1 1 d .
H11 H 0.631(4) -0.191(5) 0.552(3) 0.006(13) Uiso 1 1 d .
H2 H 0.106(4) 0.187(5) 0.764(3) 0.006(14) Uiso 1 1 d .
H1 H 0.282(5) 0.275(7) 0.796(4) 0.04(2) Uiso 1 1 d .

loop_
_atom_site_aniso_label
_atom_site_aniso_U_11
_atom_site_aniso_U_22
_atom_site_aniso_U_33
_atom_site_aniso_U_23
_atom_site_aniso_U_13
_atom_site_aniso_U_12
Fe1 0.0208(6) 0.0233(7) 0.0101(6) 0.000 0.0006(5) 0.000
S2 0.0323(9) 0.0220(9) 0.0171(8) -0.0001(7) -0.0005(7) -0.0010(7)
N1 0.025(3) 0.010(2) 0.008(2) 0.0010(19) -0.0003(19) 0.002(2)
N3 0.028(3) 0.030(3) 0.012(3) 0.001(3) -0.002(2) 0.000(2)
N2 0.021(2) 0.020(3) 0.012(2) -0.003(2) -0.002(2) -0.002(2)
C3 0.026(4) 0.017(3) 0.018(3) 0.007(3) -0.002(3) 0.000(3)
C7 0.029(3) 0.023(3) 0.020(3) -0.002(3) -0.006(3) 0.000(3)
C9 0.035(4) 0.012(3) 0.013(3) 0.003(3) -0.001(3) 0.002(3)
C1 0.024(3) 0.032(4) 0.016(3) 0.005(3) 0.003(3) -0.002(3)
C5 0.026(3) 0.020(3) 0.010(3) 0.003(3) 0.002(2) 0.001(3)
C13 0.030(3) 0.025(4) 0.017(3) 0.010(3) -0.009(3) -0.009(3)
C6 0.031(4) 0.025(4) 0.017(3) 0.006(3) 0.000(3) -0.006(3)
C11 0.028(4) 0.024(4) 0.022(3) -0.004(3) 0.001(3) 0.003(3)
C10 0.028(4) 0.024(4) 0.027(3) -0.004(3) 0.000(3) -0.005(3)
C2 0.031(4) 0.026(4) 0.018(3) 0.003(3) 0.007(3) 0.004(3)
C8 0.034(4) 0.019(3) 0.007(3) 0.002(2) -0.004(2) -0.001(3)
C12 0.028(4) 0.024(4) 0.022(3) -0.002(3) -0.003(3) -0.003(3)
C4 0.026(3) 0.022(3) 0.015(3) 0.001(3) -0.003(2) 0.004(3)

loop_
_atom_type_symbol
_atom_type_description
_atom_type_scat_dispersion_real
_atom_type_scat_dispersion_imag
_atom_type_scat_source
C C 0.0033 0.0016 'International Tables Vol C Tables 4.2.6.8 and 6.1.1.4'
H H 0.0000 0.0000 'International Tables Vol C Tables 4.2.6.8 and 6.1.1.4'
N N 0.0061 0.0033 'International Tables Vol C Tables 4.2.6.8 and 6.1.1.4'
S S 0.1246 0.1234 'International Tables Vol C Tables 4.2.6.8 and 6.1.1.4'
Fe Fe 0.3463 0.8444 'International Tables Vol C Tables 4.2.6.8 and 6.1.1.4'

loop_
_geom_angle_atom_site_label_1
_geom_angle_atom_site_label_2
_geom_angle_atom_site_label_3
_geom_angle
_geom_angle_site_symmetry_1
_geom_angle_site_symmetry_3
N3 Fe1 N3 95.1(3) . 3_656
N3 Fe1 N1 103.93(18) . 3_656
N3 Fe1 N1 89.76(18) 3_656 3_656
N3 Fe1 N1 89.76(18) . .
N3 Fe1 N1 103.93(18) 3_656 .
N1 Fe1 N1 159.8(2) 3_656 .
N3 Fe1 N2 165.92(18) . .
N3 Fe1 N2 89.83(18) 3_656 .
N1 Fe1 N2 89.23(17) 3_656 .
N1 Fe1 N2 76.24(17) . .
N3 Fe1 N2 89.83(18) . 3_656
N3 Fe1 N2 165.92(18) 3_656 3_656
N1 Fe1 N2 76.24(17) 3_656 3_656
N1 Fe1 N2 89.23(17) . 3_656
N2 Fe1 N2 88.4(2) . 3_656
C1 N1 C5 118.1(5) . .
C1 N1 Fe1 127.7(4) . .
C5 N1 Fe1 114.0(3) . .
C13 N3 Fe1 165.0(5) . .
C12 N2 C9 117.3(5) . .
C12 N2 Fe1 128.1(4) . .
C9 N2 Fe1 114.6(4) . .
C2 C3 C4 118.7(6) . .
C6 C7 C8 120.7(6) . .
N2 C9 C8 123.0(5) . .
N2 C9 C5 117.8(5) . .
C8 C9 C5 119.1(5) . .
N1 C1 C2 122.2(6) . .
N1 C5 C4 122.5(5) . .
N1 C5 C9 117.2(5) . .
C4 C5 C9 120.3(5) . .
N3 C13 S2 179.5(6) . .
C7 C6 C4 121.4(6) . .
C10 C11 C12 119.4(6) . .
C11 C10 C8 119.4(6) . .
C3 C2 C1 120.8(6) . .
C10 C8 C9 117.7(6) . .
C10 C8 C7 122.7(6) . .
C9 C8 C7 119.5(5) . .
N2 C12 C11 123.0(6) . .
C5 C4 C3 117.7(5) . .
C5 C4 C6 118.9(5) . .
C3 C4 C6 123.4(6) . .

loop_
_geom_bond_atom_site_label_1
_geom_bond_atom_site_label_2
_geom_bond_distance
_geom_bond_site_symmetry_2
Fe1 N3 2.066(5) .
Fe1 N3 2.066(5) 3_656
Fe1 N1 2.177(4) 3_656
Fe1 N1 2.177(4) .
Fe1 N2 2.184(4) .
Fe1 N2 2.184(4) 3_656
S2 C13 1.615(7) .
N1 C1 1.330(7) .
N1 C5 1.372(7) .
N3 C13 1.180(8) .
N2 C12 1.333(8) .
N2 C9 1.343(8) .
C3 C2 1.356(9) .
C3 C4 1.420(9) .
C7 C6 1.347(9) .
C7 C8 1.440(9) .
C9 C8 1.408(8) .
C9 C5 1.437(8) .
C1 C2 1.401(9) .
C5 C4 1.404(8) .
C6 C4 1.436(9) .
C11 C10 1.350(9) .
C11 C12 1.399(9) .
C10 C8 1.394(9) .
